data_2200709
loop_
_publ_author_name
'Prabakaran, P.'
'Murugesan, S.'
'Muthiah, P. Thomas'
'Bocelli, G.'
'Righi, L.'

_publ_section_title
;
 Intermolecular N--H&#x00B7;&#x00B7;&#x00B7;O hydrogen-bonding
 interactions in 5-fluorocytosinium salicylate
;
_journal_issue 10
_journal_name_full 'Acta Crystallographica Section E'
_journal_page_first o933
_journal_page_last o936
_journal_paper_doi 10.1107/S1600536801014465
_journal_volume 57
_journal_year 2001
_chemical_formula_iupac 'C4 H5 F N3 O 1+, C7 H5 O3 1-'
_chemical_formula_moiety 'C4 H5 F N3 O 1+, C7 H5 O3 1-'
_chemical_formula_sum 'C11 H10 F N3 O4'
_chemical_formula_weight 267.22
_chemical_name_common '5-fluorocytosinium salicylate'
_chemical_name_systematic
;
 ?
;
_space_group_IT_number 14
_symmetry_cell_setting monoclinic
_symmetry_space_group_name_Hall '-P 2yn'
_symmetry_space_group_name_H-M 'P 1 21/n 1'
_cell_angle_alpha 90
_cell_angle_beta 101.540(15)
_cell_angle_gamma 90
_cell_formula_units_Z 4
_cell_length_a 13.509(5)
_cell_length_b 10.519(3)
_cell_length_c 8.099(2)
_cell_measurement_reflns_used 25
_cell_measurement_temperature 293
_cell_measurement_theta_max 25.0
_cell_measurement_theta_min 2.0
_cell_volume 1127.6(6)
_computing_cell_refinement MolEN
_computing_data_collection 'MolEN (Fair, 1990)'
_computing_data_reduction MolEN
_computing_molecular_graphics 'PLATON (Spek, 1997) and RPluto (Cambridge Structural Database, 2000)'
_computing_publication_material 'PLATON (Spek, 1997)'
_computing_structure_refinement 'SHELXL97 (Sheldrick, 1997)'
_computing_structure_solution 'SHELXL97 (Sheldrick, 1997)'
_diffrn_ambient_temperature 293(2)
_diffrn_measured_fraction_theta_full 5.37
_diffrn_measured_fraction_theta_max 5.37
_diffrn_measurement_device_type 'Enraf Nonius CAD-4'
_diffrn_measurement_method \w--2\q
_diffrn_radiation_monochromator graphite
_diffrn_radiation_source 'fine-focus sealed tube'
_diffrn_radiation_type 'Cu K\a'
_diffrn_radiation_wavelength 1.54178
_diffrn_reflns_av_R_equivalents .0099
_diffrn_reflns_av_sigmaI/netI .0276
_diffrn_reflns_limit_h_max 14
_diffrn_reflns_limit_h_min -16
_diffrn_reflns_limit_k_max 12
_diffrn_reflns_limit_k_min -11
_diffrn_reflns_limit_l_max 9
_diffrn_reflns_limit_l_min -2
_diffrn_reflns_number 2289
_diffrn_reflns_reduction_process
;
 ?
;
_diffrn_reflns_theta_full 69.95
_diffrn_reflns_theta_max 69.95
_diffrn_standards_decay_% 0
_diffrn_standards_interval_time 60
_diffrn_standards_number 3
_exptl_absorpt_coefficient_mu 1.15
_exptl_absorpt_correction_type none
_exptl_crystal_colour colorless
_exptl_crystal_density_diffrn 1.574
_exptl_crystal_density_meas ?
_exptl_crystal_density_method 'Not Measured'
_exptl_crystal_description needle
_exptl_crystal_F_000 552
_exptl_crystal_size_max .26
_exptl_crystal_size_mid .23
_exptl_crystal_size_min .17
_refine_diff_density_max .193
_refine_diff_density_min -.160
_refine_ls_extinction_coef .0066(7)
_refine_ls_extinction_method SHELXL97
_refine_ls_goodness_of_fit_ref 1.019
_refine_ls_hydrogen_treatment mixed
_refine_ls_matrix_type full
_refine_ls_number_parameters 192
_refine_ls_number_reflns 2141
_refine_ls_number_restraints 0
_refine_ls_restrained_S_all 1.019
_refine_ls_R_factor_all .0465
_refine_ls_R_factor_gt .0342
_refine_ls_shift/su_max <0.001
_refine_ls_shift/su_mean .000
_refine_ls_structure_factor_coef Fsqd
_refine_ls_weighting_details 'calc w = 1/[\s^2^(Fo^2^)+(0.1407P)^2^]         where P = (Fo^2^+2Fc^2^)/3'
_refine_ls_weighting_scheme calc
_refine_ls_wR_factor_ref .1026
_reflns_number_gt 1631
_reflns_number_total 2141
_reflns_threshold_expression I>2\s(I)
_cod_data_source_file ob6069.cif
_cod_data_source_block I
_cod_depositor_comments
;
The following automatic conversions were performed:
'_symmetry_cell_setting' value 'Monoclinic' changed to 'monoclinic'
according to '/home/saulius/struct/CIF-dictionaries/cif_core.dic'
dictionary named 'cif_core.dic' version 2.4.1 from 2010-06-29.

Automatic conversion script
Id: cif_fix_enum 1527 2010-12-29 10:47:43Z saulius 

The following automatic conversions were performed:

'_symmetry_cell_setting' value 'Monoclinic' changed to 'monoclinic'
according to /home/saulius/struct/CIF-dictionaries/cif_core.dic
dictionary named 'cif_core.dic' version 2.4.1 from
2010-06-29.

'_refine_ls_weighting_scheme' value 'calc ' changed to
'calc' according to
/home/saulius/struct/CIF-dictionaries/cif_core.dic dictionary named
'cif_core.dic' version 2.4.1 from 2010-06-29.

Automatic conversion script
Id: cif_fix_values 1715 2011-07-08 13:25:40Z adriana 

The following automatic conversions were performed:

'_exptl_crystal_density_meas' value 'Not Measured' was changed to '?'
- the value is perceived as not measured.

Automatic conversion script
Id: cif_fix_values 3008 2015-01-20 13:52:24Z robertas 
;
_cod_original_sg_symbol_H-M 'P 21/n'
_cod_database_code 2200709
_cod_database_fobs_code 2200709

loop_
_symmetry_equiv_pos_as_xyz
x,y,z
1/2-x,1/2+y,1/2-z
-x,-y,-z
1/2+x,1/2-y,1/2+z

loop_
_atom_site_aniso_label
_atom_site_aniso_U_11
_atom_site_aniso_U_22
_atom_site_aniso_U_33
_atom_site_aniso_U_12
_atom_site_aniso_U_13
_atom_site_aniso_U_23
O3 .0285(5) .0346(6) .0583(7) .0010(4) .0041(5) .0022(5)
O4 .0320(6) .0436(7) .0718(8) .0019(5) .0009(5) .0129(6)
O5 .0337(6) .0620(9) .0902(11) -.0051(6) .0047(6) .0059(8)
C7 .0392(8) .0407(9) .0549(10) -.0022(7) .0149(7) -.0097(8)
C8 .0559(11) .0513(11) .0715(12) -.0156(9) .0292(10) -.0126(9)
C9 .0834(14) .0419(10) .0651(12) -.0037(10) .0386(11) .0017(9)
C10 .0693(12) .0465(10) .0515(10) .0066(9) .0219(9) .0050(8)
C11 .0464(9) .0414(9) .0455(9) .0048(7) .0126(7) -.0004(7)
C12 .0375(8) .0319(8) .0443(8) .0006(6) .0115(6) -.0062(7)
C13 .0299(7) .0318(8) .0455(8) .0024(6) .0037(6) -.0048(6)
F1 .0470(5) .0464(6) .0488(5) -.0073(4) -.0010(4) -.0094(4)
O2 .0286(5) .0458(7) .0619(7) -.0014(5) -.0081(5) -.0024(6)
N1 .0289(6) .0370(7) .0555(8) .0057(5) .0026(6) .0045(6)
N3 .0250(6) .0309(6) .0420(7) .0017(5) -.0008(5) .0000(5)
N4 .0260(6) .0410(8) .0476(8) .0007(5) -.0032(5) -.0039(6)
C2 .0259(7) .0372(8) .0446(8) .0009(6) .0005(6) .0067(7)
C4 .0280(7) .0320(7) .0359(7) -.0017(5) .0012(5) .0052(6)
C5 .0355(7) .0335(8) .0369(8) -.0042(6) .0020(6) .0008(6)
C6 .0413(8) .0317(8) .0486(9) .0027(6) .0106(7) .0021(7)

loop_
_atom_site_label
_atom_site_fract_x
_atom_site_fract_y
_atom_site_fract_z
_atom_site_U_iso_or_equiv
_atom_site_thermal_displace_type
_atom_site_occupancy
_atom_site_type_symbol
O3 .07135(7) .47759(10) .79894(14) .0411(3) Uani 1.000 O
O4 -.08899(8) .51316(11) .6807(2) .0505(4) Uani 1.000 O
O5 -.22903(9) .36377(15) .7271(2) .0630(5) Uani 1.000 O
C7 -.15615(12) .2994(2) .8345(2) .0442(5) Uani 1.000 C
C8 -.1844(2) .1901(2) .9123(3) .0573(7) Uani 1.000 C
C9 -.1133(2) .1213(2) 1.0227(3) .0602(7) Uani 1.000 C
C10 -.0134(2) .1602(2) 1.0603(2) .0544(6) Uani 1.000 C
C11 .01514(13) .2674(2) .9830(2) .0440(5) Uani 1.000 C
C12 -.05457(11) .33791(14) .8671(2) .0374(5) Uani 1.000 C
C13 -.02160(11) .45017(14) .7781(2) .0363(4) Uani 1.000 C
F1 .48059(7) .43555(9) 1.14158(12) .0489(3) Uani 1.000 F
O2 .20854(8) .16762(11) .7089(2) .0478(4) Uani 1.000 O
N1 .24711(9) .34496(13) .8719(2) .0413(4) Uani 1.000 N
N3 .37067(8) .19523(11) .8498(2) .0337(4) Uani 1.000 N
N4 .53687(9) .22223(14) .9866(2) .0397(4) Uani 1.000 N
C2 .27041(11) .23208(14) .8042(2) .0368(4) Uani 1.000 C
C4 .44313(10) .26105(13) .9563(2) .0327(4) Uani 1.000 C
C5 .41056(11) .37238(14) 1.0295(2) .0360(4) Uani 1.000 C
C6 .31536(12) .41294(15) .9853(2) .0403(5) Uani 1.000 C
H5 -.196(2) .435(3) .689(3) .102(9) Uiso 1.000 H
H8 -.2514(2) .1638(2) .8894(3) .074(7) Uiso 1.000 H
H9 -.1327(2) .0482(2) 1.0724(3) .067(6) Uiso 1.000 H
H10 .0341(2) .1145(2) 1.1366(2) .068(6) Uiso 1.000 H
H11 .08225(13) .2935(2) 1.0086(2) .051(5) Uiso 1.000 H
H1 .17910 .38000 .84010 .084(7) Uiso 1.000 H
H3 .39020 .12000 .80020 .051(5) Uiso 1.000 H
H4A .5533(15) .146(2) .931(3) .065(6) Uiso 1.000 H
H4B .5839(15) .2663(18) 1.059(2) .053(5) Uiso 1.000 H
H6 .29551(12) .48731(15) 1.0317(2) .059(6) Uiso 1.000 H

loop_
_atom_type_symbol
_atom_type_description
_atom_type_scat_dispersion_real
_atom_type_scat_dispersion_imag
_atom_type_scat_source
O O .0492 .0322 'International Tables Vol C Tables 4.2.6.8 and 6.1.1.4'
N N .0311 .0180 'International Tables Vol C Tables 4.2.6.8 and 6.1.1.4'
F F .0727 .0534 'International Tables Vol C Tables 4.2.6.8 and 6.1.1.4'
H H .0000 .0000 'International Tables Vol C Tables 4.2.6.8 and 6.1.1.4'
C C .0181 .0091 'International Tables Vol C Tables 4.2.6.8 and 6.1.1.4'

loop_
_geom_angle_atom_site_label_1
_geom_angle_atom_site_label_2
_geom_angle_atom_site_label_3
_geom_angle
_geom_angle_publ_flag
C7 O5 H5 105.8(16) no
C2 N1 C6 122.98(13) yes
C2 N3 C4 124.65(13) yes
C6 N1 H1 116.94 no
C2 N1 H1 120.08 no
C2 N3 H3 117.41 no
C4 N3 H3 117.92 no
H4A N4 H4B 122.1(18) no
C4 N4 H4A 118.4(13) no
C4 N4 H4B 119.5(13) no
O5 C7 C8 118.03(17) yes
O5 C7 C12 122.20(17) yes
C8 C7 C12 119.76(18) no
C7 C8 C9 120.4(2) no
C8 C9 C10 120.6(2) no
C9 C10 C11 119.32(19) no
C10 C11 C12 121.63(18) no
C11 C12 C13 121.01(14) no
C7 C12 C11 118.27(15) no
C7 C12 C13 120.71(14) no
O4 C13 C12 117.82(14) yes
O3 C13 O4 122.28(14) yes
O3 C13 C12 119.88(14) yes
C9 C8 H8 119.8(3) no
C7 C8 H8 119.8(3) no
C10 C9 H9 119.7(3) no
C8 C9 H9 119.6(3) no
C9 C10 H10 120.4(3) no
C11 C10 H10 120.3(3) no
C12 C11 H11 119.2(2) no
C10 C11 H11 119.2(2) no
N1 C2 N3 115.22(13) yes
O2 C2 N1 123.37(14) yes
O2 C2 N3 121.41(14) yes
N3 C4 N4 120.57(13) yes
N3 C4 C5 116.17(13) yes
N4 C4 C5 123.26(14) yes
F1 C5 C4 116.93(13) yes
F1 C5 C6 122.14(14) yes
C4 C5 C6 120.91(14) no
N1 C6 C5 119.85(15) yes
N1 C6 H6 120.10(19) no
C5 C6 H6 120.05(19) no

loop_
_geom_bond_atom_site_label_1
_geom_bond_atom_site_label_2
_geom_bond_site_symmetry_1
_geom_bond_site_symmetry_2
_geom_bond_distance
_geom_bond_publ_flag
F1 C5 . . 1.348(2) yes
O3 C13 . . 1.266(2) yes
O4 C13 . . 1.266(2) yes
O5 C7 . . 1.357(2) yes
O5 H5 . . .95(3) no
O2 C2 . . 1.223(2) yes
N1 C6 . . 1.366(2) yes
N1 C2 . . 1.371(2) yes
N3 C2 . . 1.386(2) yes
N3 C4 . . 1.358(2) yes
N4 C4 . . 1.306(2) yes
N1 H1 . . .9755 no
N3 H3 . . .9485 no
N4 H4B . . .902(18) no
N4 H4A . . .97(2) no
C7 C12 . . 1.404(2) no
C7 C8 . . 1.400(3) no
C8 C9 . . 1.379(3) no
C9 C10 . . 1.385(4) no
C10 C11 . . 1.382(3) no
C11 C12 . . 1.402(2) no
C12 C13 . . 1.497(2) no
C8 H8 . . .929(4) no
C9 H9 . . .930(3) no
C10 H10 . . .931(3) no
C11 H11 . . .930(3) no
C4 C5 . . 1.422(2) no
C5 C6 . . 1.334(2) no
C6 H6 . . .930(2) no

loop_
_geom_hbond_atom_site_label_D
_geom_hbond_atom_site_label_H
_geom_hbond_atom_site_label_A
_geom_hbond_site_symmetry_A
_geom_hbond_distance_DH
_geom_hbond_distance_HA
_geom_hbond_distance_DA
_geom_hbond_angle_DHA
_geom_hbond_publ_flag
N1 H1 O3 . .98 1.76 2.7151(19) 166 yes
N3 H3 O3 2_546 .95 1.82 2.7719(19) 179 yes
N4 H4A O4 2_546 .97(2) 1.78(2) 2.748(2) 175(2) yes
N4 H4B F1 . .902(18) 2.437(19) 2.751(2) 100.7(15) yes
N4 H4B O2 4_555 .902(18) 1.994(19) 2.880(2) 167.0(18) yes
O5 H5 O4 . .95(3) 1.68(3) 2.544(2) 149(3) yes

loop_
_geom_torsion_atom_site_label_1
_geom_torsion_atom_site_label_2
_geom_torsion_atom_site_label_3
_geom_torsion_atom_site_label_4
_geom_torsion
_geom_torsion_publ_flag
C2 N1 C6 C5 2.7(2) no
C6 N1 C2 O2 176.36(16) no
C6 N1 C2 N3 -4.3(2) no
C2 N3 C4 N4 -176.95(15) no
C4 N3 C2 N1 1.5(2) no
C4 N3 C2 O2 -179.18(16) no
C2 N3 C4 C5 2.7(2) no
C8 C7 C12 C13 176.56(17) no
O5 C7 C8 C9 -179.9(2) no
O5 C7 C12 C13 -2.5(3) no
C8 C7 C12 C11 -2.5(3) no
O5 C7 C12 C11 178.48(16) no
C12 C7 C8 C9 1.0(3) no
C7 C8 C9 C10 1.0(3) no
C8 C9 C10 C11 -1.5(3) no
C9 C10 C11 C12 -.1(3) no
C10 C11 C12 C7 2.0(3) no
C10 C11 C12 C13 -177.01(16) no
C7 C12 C13 O3 -174.45(15) no
C7 C12 C13 O4 4.1(2) no
C11 C12 C13 O3 4.6(2) no
C11 C12 C13 O4 -176.89(16) no
N3 C4 C5 F1 176.98(13) no
N4 C4 C5 C6 175.19(16) no
N3 C4 C5 C6 -4.5(2) no
N4 C4 C5 F1 -3.4(2) no
C4 C5 C6 N1 1.9(2) no
F1 C5 C6 N1 -179.58(14) no

loop_
_cod_related_entry_id
_cod_related_entry_database
_cod_related_entry_code
1 ChemSpider 21132701
